data_4519346
loop_
_publ_author_name
'Stepanova, Valeria A.'
'Guerrero, Andres'
'Schull, Cullen'
'Christensen, Joshua'
'Trudeau, Claire'
'Cook, Joshua'
'Wolmutt, Kyle'
'Blochwitz, Jordan'
'Ismail, Abdelrahman'
'West, Joseph K.'
'Wheaton, Amelia M.'
'Guzei, Ilia A.'
'Yao, Bin'
'Kubatova, Alena'

_publ_section_title
;
 Hybrid Synthetic and Computational Study of an Optimized, Solvent-Free
 Approach to Curcuminoids
;
_journal_issue 8
_journal_name_full 'ACS Omega'
_journal_page_first 7257
_journal_page_last 7277
_journal_paper_doi 10.1021/acsomega.1c07006
_journal_volume 7
_journal_year 2022
_chemical_formula_moiety 'C21 H20 O4'
_chemical_formula_sum 'C21 H20 O4'
_chemical_formula_weight 336.37
_space_group_crystal_system monoclinic
_space_group_IT_number 15
_space_group_name_Hall '-C 2yc'
_space_group_name_H-M_alt 'C 1 2/c 1'
_atom_sites_solution_hydrogens mixed
_atom_sites_solution_primary dual
_audit_creation_date 2020-08-08
_audit_creation_method
;
Olex2 1.3-beta
(compiled 2020.07.31 svn.rc2a77460 for OlexSys, GUI svn.r6145)
;
_cell_angle_alpha 90
_cell_angle_beta 98.985(11)
_cell_angle_gamma 90
_cell_formula_units_Z 4
_cell_length_a 11.620(4)
_cell_length_b 10.769(3)
_cell_length_c 13.577(5)
_cell_measurement_reflns_used 5814
_cell_measurement_temperature 100.01
_cell_measurement_theta_max 31.980
_cell_measurement_theta_min 2.594
_cell_volume 1678.1(10)
_computing_cell_refinement 'APEX3 Ver. 2017.3-0 (Bruker-AXS, 2017)'
_computing_data_collection 'APEX3 Ver. 2017.3-0 (Bruker-AXS, 2017)'
_computing_data_reduction 'APEX3 Ver. 2017.3-0 (Bruker-AXS, 2017)'
_computing_molecular_graphics 'Olex2 1.3-beta (Dolomanov et al., 2009)'
_computing_publication_material 'Olex2 1.3-beta (Dolomanov et al., 2009)'
_computing_structure_refinement 'XL  (Sheldrick, 2008)'
_computing_structure_solution 'XT  (Sheldrick, 2015)'
_diffrn_ambient_temperature 100.01
_diffrn_detector 'charge-coupled device (CCD) area detector'
_diffrn_detector_area_resol_mean 7.9
_diffrn_detector_type 'Bruker APEX II'
_diffrn_measured_fraction_theta_full 0.995
_diffrn_measured_fraction_theta_max 0.995
_diffrn_measurement_device 'three-circle diffractometer'
_diffrn_measurement_device_type 'Bruker APEX II Quazar'
_diffrn_measurement_method '0.5\% \w and 0.5\% \f scans'
_diffrn_radiation_collimation 'focusing mirrors'
_diffrn_radiation_detector 'Bruker APEX II'
_diffrn_radiation_monochromator 'mirror optics'
_diffrn_radiation_probe x-ray
_diffrn_radiation_type 'Mo K\a'
_diffrn_radiation_wavelength 0.71073
_diffrn_radiation_xray_symbol K-L~3~
_diffrn_reflns_av_R_equivalents 0.0313
_diffrn_reflns_av_unetI/netI 0.0209
_diffrn_reflns_Laue_measured_fraction_full 0.995
_diffrn_reflns_Laue_measured_fraction_max 0.995
_diffrn_reflns_limit_h_max 17
_diffrn_reflns_limit_h_min -15
_diffrn_reflns_limit_k_max 15
_diffrn_reflns_limit_k_min -16
_diffrn_reflns_limit_l_max 20
_diffrn_reflns_limit_l_min -20
_diffrn_reflns_number 17497
_diffrn_reflns_point_group_measured_fraction_full 0.995
_diffrn_reflns_point_group_measured_fraction_max 0.995
_diffrn_reflns_theta_full 25.242
_diffrn_reflns_theta_max 32.086
_diffrn_reflns_theta_min 2.594
_diffrn_source 'microfocus sealed X-ray tube'
_diffrn_source_current 0.6
_diffrn_source_power 0.03
_diffrn_source_type 'Incoatec I\ms'
_diffrn_source_voltage 50.0
_exptl_absorpt_coefficient_mu 0.092
_exptl_absorpt_correction_T_max 0.9896
_exptl_absorpt_correction_T_min 0.9483
_exptl_absorpt_correction_type multi-scan
_exptl_absorpt_process_details
;
SADABS-2016/2 (Bruker,2016/2) was used for absorption correction.
wR2(int) was 0.1224 before and 0.0464 after correction.
The Ratio of minimum to maximum transmission is 0.9556.
The \l/2 correction factor is Not present.
;
_exptl_crystal_colour yellow
_exptl_crystal_colour_primary yellow
_exptl_crystal_density_diffrn 1.331
_exptl_crystal_density_method 'not measured'
_exptl_crystal_description block
_exptl_crystal_F_000 712
_exptl_crystal_size_max 0.17
_exptl_crystal_size_mid 0.13
_exptl_crystal_size_min 0.1
_refine_diff_density_max 0.477
_refine_diff_density_min -0.183
_refine_diff_density_rms 0.052
_refine_ls_extinction_method none
_refine_ls_goodness_of_fit_ref 1.054
_refine_ls_hydrogen_treatment mixed
_refine_ls_matrix_type full
_refine_ls_number_parameters 119
_refine_ls_number_reflns 2927
_refine_ls_number_restraints 0
_refine_ls_restrained_S_all 1.054
_refine_ls_R_factor_all 0.0529
_refine_ls_R_factor_gt 0.0426
_refine_ls_shift/su_max 0.000
_refine_ls_shift/su_mean 0.000
_refine_ls_structure_factor_coef Fsqd
_refine_ls_weighting_details 'w=1/[\s^2^(Fo^2^)+(0.0700P)^2^+0.8105P] where P=(Fo^2^+2Fc^2^)/3'
_refine_ls_weighting_scheme calc
_refine_ls_wR_factor_gt 0.1227
_refine_ls_wR_factor_ref 0.1320
_reflns_Friedel_coverage 0.000
_reflns_number_gt 2385
_reflns_number_total 2927
_reflns_threshold_expression 'I > 2\s(I)'
_cod_data_source_file ao1c07006_si_004.cif
_cod_data_source_block stepanova04
_cod_original_cell_volume 1678.0(10)
_cod_database_code 4519346
_shelx_shelxl_version_number 2018/3
_shelx_space_group_comment
;
The symmetry employed for this shelxl refinement is uniquely defined
by the following loop, which should always be used as a source of
symmetry information in preference to the above space-group names.
They are only intended as comments.
;
_shelx_estimated_absorpt_t_max 0.991
_shelx_estimated_absorpt_t_min 0.985
_olex2_refinement_description
;
1. Fixed Uiso
 At 1.2 times of:
  All C(H) groups
 At 1.5 times of:
  All C(H,H,H) groups
2. Others
 Fixed Sof: H1(0.5)
3.a Aromatic/amide H refined with riding coordinates:
 C1(H1A), C3(H3), C4(H4), C6(H6), C7(H7), C9(H9), C10(H10)
3.b Idealised Me refined as rotating group:
 C11(H11A,H11B,H11C)
;
_olex2_submission_special_instructions 'No special instructions were received'

loop_
_space_group_symop_operation_xyz
'x, y, z'
'-x, y, -z+1/2'
'x+1/2, y+1/2, z'
'-x+1/2, y+1/2, -z+1/2'
'-x, -y, -z'
'x, -y, z-1/2'
'-x+1/2, -y+1/2, -z'
'x+1/2, -y+1/2, z-1/2'

loop_
_atom_site_label
_atom_site_type_symbol
_atom_site_fract_x
_atom_site_fract_y
_atom_site_fract_z
_atom_site_U_iso_or_equiv
_atom_site_adp_type
_atom_site_occupancy
_atom_site_site_symmetry_order
_atom_site_calc_flag
_atom_site_refinement_flags_posn
_atom_site_refinement_flags_adp
_atom_site_refinement_flags_occupancy
_atom_site_disorder_assembly
_atom_site_disorder_group
O1 O 0.44495(6) 0.31512(7) 0.66299(5) 0.02155(16) Uani 1 1 d . . . . .
H1 H 0.485(4) 0.296(3) 0.722(3) 0.052(10) Uiso 0.5 1 d . . P A -1
O2 O 0.10862(6) 0.69912(6) 0.15434(5) 0.02256(17) Uani 1 1 d . . . . .
C1 C 0.500000 0.50014(12) 0.750000 0.0186(2) Uani 1 2 d S T P . .
H1A H 0.500002 0.588360 0.750000 0.022 Uiso 1 2 calc R U P . .
C2 C 0.44615(7) 0.43548(9) 0.66565(6) 0.01747(18) Uani 1 1 d . . . . .
C3 C 0.38990(8) 0.50544(9) 0.57945(6) 0.01879(18) Uani 1 1 d . . . . .
H3 H 0.398610 0.593170 0.579954 0.023 Uiso 1 1 calc R U . . .
C4 C 0.32638(7) 0.45228(8) 0.49933(6) 0.01724(17) Uani 1 1 d . . . . .
H4 H 0.318441 0.364504 0.500293 0.021 Uiso 1 1 calc R U . . .
C5 C 0.26848(7) 0.51729(8) 0.41094(6) 0.01583(17) Uani 1 1 d . . . . .
C6 C 0.27703(8) 0.64626(8) 0.39761(6) 0.01822(18) Uani 1 1 d . . . . .
H6 H 0.321802 0.694780 0.448120 0.022 Uiso 1 1 calc R U . . .
C7 C 0.22150(8) 0.70344(8) 0.31242(6) 0.01927(18) Uani 1 1 d . . . . .
H7 H 0.227044 0.790906 0.305353 0.023 Uiso 1 1 calc R U . . .
C8 C 0.15687(7) 0.63316(8) 0.23614(6) 0.01702(17) Uani 1 1 d . . . . .
C9 C 0.14632(7) 0.50551(8) 0.24806(6) 0.01696(17) Uani 1 1 d . . . . .
H9 H 0.101939 0.457178 0.197187 0.020 Uiso 1 1 calc R U . . .
C10 C 0.20139(7) 0.44918(8) 0.33523(6) 0.01680(17) Uani 1 1 d . . . . .
H10 H 0.193107 0.362190 0.343403 0.020 Uiso 1 1 calc R U . . .
C11 C 0.04752(8) 0.63101(9) 0.07213(6) 0.02102(19) Uani 1 1 d . . . . .
H11A H 0.024564 0.687363 0.015802 0.032 Uiso 1 1 calc R U . . .
H11B H -0.022197 0.593104 0.091662 0.032 Uiso 1 1 calc R U . . .
H11C H 0.098281 0.565845 0.052505 0.032 Uiso 1 1 calc R U . . .

loop_
_atom_site_aniso_label
_atom_site_aniso_U_11
_atom_site_aniso_U_22
_atom_site_aniso_U_33
_atom_site_aniso_U_23
_atom_site_aniso_U_13
_atom_site_aniso_U_12
O1 0.0212(3) 0.0176(3) 0.0243(3) -0.0016(2) -0.0015(2) -0.0006(2)
O2 0.0283(4) 0.0206(3) 0.0168(3) 0.0012(2) -0.0026(2) -0.0045(2)
C1 0.0214(6) 0.0168(5) 0.0167(5) 0.000 0.0001(4) 0.000
C2 0.0146(4) 0.0195(4) 0.0185(4) -0.0002(3) 0.0031(3) -0.0009(3)
C3 0.0198(4) 0.0190(4) 0.0172(4) 0.0000(3) 0.0019(3) -0.0015(3)
C4 0.0147(4) 0.0188(4) 0.0184(4) -0.0015(3) 0.0029(3) 0.0001(3)
C5 0.0142(4) 0.0178(4) 0.0157(3) -0.0021(3) 0.0031(3) -0.0010(3)
C6 0.0199(4) 0.0186(4) 0.0160(3) -0.0027(3) 0.0023(3) -0.0057(3)
C7 0.0240(4) 0.0164(4) 0.0174(4) -0.0010(3) 0.0031(3) -0.0057(3)
C8 0.0172(4) 0.0189(4) 0.0150(3) -0.0003(3) 0.0030(3) -0.0021(3)
C9 0.0163(4) 0.0173(4) 0.0171(3) -0.0036(3) 0.0020(3) -0.0019(3)
C10 0.0167(4) 0.0155(4) 0.0181(3) -0.0030(3) 0.0021(3) -0.0002(3)
C11 0.0199(4) 0.0266(5) 0.0159(4) -0.0016(3) 0.0006(3) -0.0034(3)

loop_
_atom_type_symbol
_atom_type_description
_atom_type_scat_dispersion_real
_atom_type_scat_dispersion_imag
_atom_type_scat_source
C C 0.0033 0.0016 'International Tables Vol C Tables 4.2.6.8 and 6.1.1.4'
H H 0.0000 0.0000 'International Tables Vol C Tables 4.2.6.8 and 6.1.1.4'
O O 0.0106 0.0060 'International Tables Vol C Tables 4.2.6.8 and 6.1.1.4'

loop_
_geom_angle_atom_site_label_1
_geom_angle_atom_site_label_2
_geom_angle_atom_site_label_3
_geom_angle
_geom_angle_site_symmetry_1
_geom_angle_site_symmetry_3
_geom_angle_publ_flag
C2 O1 H1 101.9(19) . . ?
C8 O2 C11 117.39(7) . . ?
C2 C1 H1A 119.8 . . ?
C2 C1 H1A 119.8 2_656 . ?
C2 C1 C2 120.42(12) . 2_656 ?
O1 C2 C1 121.38(8) . . ?
O1 C2 C3 119.52(8) . . ?
C1 C2 C3 119.09(9) . . ?
C2 C3 H3 118.3 . . ?
C4 C3 C2 123.40(9) . . ?
C4 C3 H3 118.3 . . ?
C3 C4 H4 117.1 . . ?
C3 C4 C5 125.85(9) . . ?
C5 C4 H4 117.1 . . ?
C6 C5 C4 123.15(7) . . ?
C10 C5 C4 119.06(8) . . ?
C10 C5 C6 117.79(8) . . ?
C5 C6 H6 119.5 . . ?
C7 C6 C5 121.07(8) . . ?
C7 C6 H6 119.5 . . ?
C6 C7 H7 119.8 . . ?
C6 C7 C8 120.34(8) . . ?
C8 C7 H7 119.8 . . ?
O2 C8 C7 115.17(8) . . ?
O2 C8 C9 125.24(8) . . ?
C9 C8 C7 119.60(8) . . ?
C8 C9 H9 120.3 . . ?
C8 C9 C10 119.44(7) . . ?
C10 C9 H9 120.3 . . ?
C5 C10 H10 119.1 . . ?
C9 C10 C5 121.73(8) . . ?
C9 C10 H10 119.1 . . ?
O2 C11 H11A 109.5 . . ?
O2 C11 H11B 109.5 . . ?
O2 C11 H11C 109.5 . . ?
H11A C11 H11B 109.5 . . ?
H11A C11 H11C 109.5 . . ?
H11B C11 H11C 109.5 . . ?

loop_
_geom_bond_atom_site_label_1
_geom_bond_atom_site_label_2
_geom_bond_distance
_geom_bond_site_symmetry_2
_geom_bond_publ_flag
O1 H1 0.89(3) . ?
O1 C2 1.2966(12) . ?
O2 C8 1.3630(11) . ?
O2 C11 1.4284(11) . ?
C1 H1A 0.9500 . ?
C1 C2 1.4015(11) 2_656 ?
C1 C2 1.4015(11) . ?
C2 C3 1.4579(12) . ?
C3 H3 0.9500 . ?
C3 C4 1.3434(12) . ?
C4 H4 0.9500 . ?
C4 C5 1.4597(12) . ?
C5 C6 1.4061(13) . ?
C5 C10 1.3971(11) . ?
C6 H6 0.9500 . ?
C6 C7 1.3783(12) . ?
C7 H7 0.9500 . ?
C7 C8 1.4023(12) . ?
C8 C9 1.3918(13) . ?
C9 H9 0.9500 . ?
C9 C10 1.3935(12) . ?
C10 H10 0.9500 . ?
C11 H11A 0.9800 . ?
C11 H11B 0.9800 . ?
C11 H11C 0.9800 . ?

loop_
_geom_hbond_atom_site_label_D
_geom_hbond_atom_site_label_H
_geom_hbond_atom_site_label_A
_geom_hbond_distance_DH
_geom_hbond_distance_HA
_geom_hbond_distance_DA
_geom_hbond_angle_DHA
_geom_hbond_site_symmetry_A
_geom_hbond_publ_flag
O1 H1 O1 0.89(3) 1.65(3) 2.5048(15) 159(3) 2_656 yes

loop_
_geom_torsion_atom_site_label_1
_geom_torsion_atom_site_label_2
_geom_torsion_atom_site_label_3
_geom_torsion_atom_site_label_4
_geom_torsion
_geom_torsion_site_symmetry_1
_geom_torsion_site_symmetry_2
_geom_torsion_site_symmetry_3
_geom_torsion_site_symmetry_4
_geom_torsion_publ_flag
O1 C2 C3 C4 6.49(13) . . . . ?
O2 C8 C9 C10 179.23(8) . . . . ?
C1 C2 C3 C4 -173.21(7) . . . . ?
C2 C1 C2 O1 -0.28(6) 2_656 . . . ?
C2 C1 C2 C3 179.41(8) 2_656 . . . ?
C2 C3 C4 C5 -179.79(8) . . . . ?
C3 C4 C5 C6 2.83(14) . . . . ?
C3 C4 C5 C10 -177.40(8) . . . . ?
C4 C5 C6 C7 179.47(8) . . . . ?
C4 C5 C10 C9 -178.44(7) . . . . ?
C5 C6 C7 C8 -1.25(14) . . . . ?
C6 C5 C10 C9 1.35(12) . . . . ?
C6 C7 C8 O2 -178.21(8) . . . . ?
C6 C7 C8 C9 1.79(13) . . . . ?
C7 C8 C9 C10 -0.77(13) . . . . ?
C8 C9 C10 C5 -0.81(13) . . . . ?
C10 C5 C6 C7 -0.31(13) . . . . ?
C11 O2 C8 C7 176.49(7) . . . . ?
C11 O2 C8 C9 -3.51(13) . . . . ?
